data_2223943
loop_
_publ_author_name
'Ton, Cuong Quoc'
'Bolte, Michael'

_publ_section_title
;
 Pyridinium-2-carboxylate--benzene-1,2-diol (1/1)
;
_journal_coeditor_code NG2670
_journal_issue 11
_journal_name_full 'Acta Crystallographica Section E'
_journal_page_first o2834
_journal_paper_doi 10.1107/S1600536809043207
_journal_volume 65
_journal_year 2009
_chemical_formula_iupac 'C6 H5 N O2, C6 H6 O2'
_chemical_formula_moiety 'C6 H5 N O2, C6 H6 O2'
_chemical_formula_sum 'C12 H11 N O4'
_chemical_formula_weight 233.22
_chemical_name_systematic
;
Pyridinium-2-carboxylate--benzene-1,2-diol (1/1)
;
_space_group_IT_number 19
_symmetry_cell_setting orthorhombic
_symmetry_space_group_name_Hall 'P 2ac 2ab'
_symmetry_space_group_name_H-M 'P 21 21 21'
_atom_sites_solution_hydrogens geom
_atom_sites_solution_primary direct
_atom_sites_solution_secondary difmap
_audit_creation_method SHELXL-97
_cell_angle_alpha 90.00
_cell_angle_beta 90.00
_cell_angle_gamma 90.00
_cell_formula_units_Z 4
_cell_length_a 6.9710(14)
_cell_length_b 6.9855(14)
_cell_length_c 21.806(4)
_cell_measurement_reflns_used 6345
_cell_measurement_temperature 173(2)
_cell_measurement_theta_max 24.3
_cell_measurement_theta_min 3.5
_cell_volume 1061.9(4)
_computing_cell_refinement 'X-AREA (Stoe & Cie, 2001)'
_computing_data_collection 'X-AREA (Stoe & Cie, 2001)'
_computing_data_reduction 'X-AREA (Stoe & Cie, 2001)'
_computing_molecular_graphics 'XP in SHELXTL-Plus (Sheldrick, 2008)'
_computing_publication_material 'PLATON (Spek, 2009) and SHELXL97 (Sheldrick, 2008)'
_computing_structure_refinement 'SHELXL97 (Sheldrick, 2008)'
_computing_structure_solution 'SHELXS97 (Sheldrick, 2008)'
_diffrn_ambient_temperature 173(2)
_diffrn_measured_fraction_theta_full 0.996
_diffrn_measured_fraction_theta_max 0.988
_diffrn_measurement_device_type 'Stoe IPDSII two-circle'
_diffrn_measurement_method \w
_diffrn_radiation_monochromator graphite
_diffrn_radiation_source 'fine-focus sealed tube'
_diffrn_radiation_type MoK\a
_diffrn_radiation_wavelength 0.71073
_diffrn_reflns_av_R_equivalents 0.0812
_diffrn_reflns_av_sigmaI/netI 0.0497
_diffrn_reflns_limit_h_max 8
_diffrn_reflns_limit_h_min -8
_diffrn_reflns_limit_k_max 8
_diffrn_reflns_limit_k_min -8
_diffrn_reflns_limit_l_max 25
_diffrn_reflns_limit_l_min -26
_diffrn_reflns_number 11928
_diffrn_reflns_theta_full 25.00
_diffrn_reflns_theta_max 25.79
_diffrn_reflns_theta_min 3.06
_diffrn_standards_number 0
_exptl_absorpt_coefficient_mu 0.111
_exptl_absorpt_correction_type none
_exptl_crystal_colour colourless
_exptl_crystal_density_diffrn 1.459
_exptl_crystal_density_method 'not measured'
_exptl_crystal_description block
_exptl_crystal_F_000 488
_exptl_crystal_size_max 0.21
_exptl_crystal_size_mid 0.18
_exptl_crystal_size_min 0.16
_refine_diff_density_max 0.442
_refine_diff_density_min -0.340
_refine_ls_extinction_coef 0.036(6)
_refine_ls_extinction_expression Fc^*^=kFc[1+0.001xFc^2^\l^3^/sin(2\q)]^-1/4^
_refine_ls_extinction_method 'SHELXL97 (Sheldrick, 2008)'
_refine_ls_goodness_of_fit_ref 1.227
_refine_ls_hydrogen_treatment constr
_refine_ls_matrix_type full
_refine_ls_number_parameters 155
_refine_ls_number_reflns 1196
_refine_ls_number_restraints 0
_refine_ls_restrained_S_all 1.227
_refine_ls_R_factor_all 0.1001
_refine_ls_R_factor_gt 0.0961
_refine_ls_shift/su_max 0.001
_refine_ls_shift/su_mean 0.000
_refine_ls_structure_factor_coef Fsqd
_refine_ls_weighting_details 'calc w=1/[\s^2^(Fo^2^)+(0.0513P)^2^+3.5668P] where P=(Fo^2^+2Fc^2^)/3'
_refine_ls_weighting_scheme calc
_refine_ls_wR_factor_gt 0.1946
_refine_ls_wR_factor_ref 0.1969
_reflns_number_gt 1105
_reflns_number_total 1196
_reflns_threshold_expression I>2\s(I)
_cod_data_source_file ng2670.cif
_cod_data_source_block I
_cod_depositor_comments
;
The following automatic conversions were performed:
'_symmetry_cell_setting' value 'Orthorhombic' changed to 'orthorhombic'
according to '/home/saulius/struct/CIF-dictionaries/cif_core.dic'
dictionary named 'cif_core.dic' version 2.4.1 from 2010-06-29.

Automatic conversion script
Id: cif_fix_enum 1527 2010-12-29 10:47:43Z saulius 

The following automatic conversions were performed:

'_symmetry_cell_setting' value 'Orthorhombic' changed to
'orthorhombic' according to
/home/saulius/struct/CIF-dictionaries/cif_core.dic dictionary named
'cif_core.dic' version 2.4.1 from 2010-06-29.

Automatic conversion script
Id: cif_fix_values 1715 2011-07-08 13:25:40Z adriana 
;
_cod_database_code 2223943
_cod_database_fobs_code 2223943

loop_
_symmetry_equiv_pos_as_xyz
'x, y, z'
'-x+1/2, -y, z+1/2'
'x+1/2, -y+1/2, -z'
'-x, y+1/2, -z+1/2'

loop_
_atom_site_type_symbol
_atom_site_label
_atom_site_fract_x
_atom_site_fract_y
_atom_site_fract_z
_atom_site_U_iso_or_equiv
_atom_site_adp_type
_atom_site_calc_flag
_atom_site_refinement_flags
_atom_site_occupancy
_atom_site_disorder_assembly
_atom_site_disorder_group
O O1 1.1064(7) 0.3802(7) 0.0845(2) 0.0257(11) Uani d . 1 . .
H H1 1.2093 0.4153 0.0679 0.039 Uiso d R 1 . .
O O2 0.8174(6) 0.1866(8) 0.1466(2) 0.0295(12) Uani d . 1 . .
H H2 0.7994 0.2756 0.1214 0.044 Uiso d R 1 . .
C C1 1.1455(9) 0.3029(9) 0.1410(3) 0.0200(13) Uani d . 1 . .
C C2 0.9985(9) 0.2048(10) 0.1716(3) 0.0220(13) Uani d . 1 . .
C C3 1.0330(10) 0.1145(11) 0.2274(3) 0.0259(14) Uani d . 1 . .
H H3 0.9332 0.0460 0.2473 0.031 Uiso calc R 1 . .
C C4 1.2160(10) 0.1249(11) 0.2542(3) 0.0303(16) Uani d . 1 . .
H H4 1.2399 0.0649 0.2925 0.036 Uiso calc R 1 . .
C C5 1.3612(9) 0.2231(10) 0.2244(3) 0.0280(15) Uani d . 1 . .
H H5 1.4850 0.2302 0.2424 0.034 Uiso calc R 1 . .
C C6 1.3273(9) 0.3110(10) 0.1686(3) 0.0254(14) Uani d . 1 . .
H H6 1.4284 0.3777 0.1487 0.031 Uiso calc R 1 . .
O O11 0.3875(7) 0.5038(7) 0.0125(2) 0.0307(12) Uani d . 1 . .
O O12 0.6497(8) 0.4131(10) 0.0643(3) 0.0516(18) Uani d . 1 . .
N N1 0.8827(8) 0.5092(8) -0.0246(2) 0.0222(12) Uani d . 1 . .
H H31 0.9086 0.4912 0.0160 0.027 Uiso d R 1 . .
C C11 1.0169(10) 0.5516(10) -0.0666(3) 0.0260(15) Uani d . 1 . .
H H11 1.1479 0.5226 -0.0591 0.031 Uiso calc R 1 . .
C C13 0.6922(9) 0.5494(9) -0.0326(3) 0.0208(13) Uani d . 1 . .
C C14 0.6360(10) 0.6404(9) -0.0853(3) 0.0237(14) Uani d . 1 . .
H H14 0.5049 0.6725 -0.0914 0.028 Uiso calc R 1 . .
C C15 0.7722(10) 0.6856(10) -0.1299(3) 0.0275(15) Uani d . 1 . .
H H15 0.7347 0.7491 -0.1665 0.033 Uiso calc R 1 . .
C C16 0.9629(10) 0.6368(11) -0.1202(3) 0.0301(17) Uani d . 1 . .
H H16 1.0559 0.6628 -0.1510 0.036 Uiso calc R 1 . .
C C131 0.5649(10) 0.4815(11) 0.0200(3) 0.0283(15) Uani d . 1 . .

loop_
_atom_site_aniso_label
_atom_site_aniso_U_11
_atom_site_aniso_U_22
_atom_site_aniso_U_33
_atom_site_aniso_U_12
_atom_site_aniso_U_13
_atom_site_aniso_U_23
O1 0.015(2) 0.032(2) 0.030(2) -0.002(2) 0.0002(18) 0.006(2)
O2 0.015(2) 0.033(3) 0.041(3) -0.005(2) -0.003(2) 0.007(2)
C1 0.017(3) 0.015(3) 0.028(3) -0.007(3) 0.002(3) -0.001(3)
C2 0.017(3) 0.020(3) 0.029(3) -0.004(3) 0.000(3) -0.003(3)
C3 0.025(3) 0.026(3) 0.027(3) -0.002(3) 0.006(3) -0.002(3)
C4 0.032(4) 0.034(4) 0.026(3) 0.001(3) -0.004(3) 0.006(3)
C5 0.019(3) 0.035(4) 0.030(3) 0.000(3) -0.004(3) -0.003(3)
C6 0.019(3) 0.029(3) 0.028(3) -0.005(3) 0.003(3) -0.003(3)
O11 0.016(2) 0.043(3) 0.033(2) -0.002(2) 0.002(2) 0.002(3)
O12 0.024(3) 0.086(5) 0.044(3) 0.015(3) 0.007(2) 0.033(3)
N1 0.019(3) 0.025(3) 0.023(2) 0.004(3) 0.001(2) 0.000(2)
C11 0.022(3) 0.022(3) 0.034(3) 0.000(3) 0.005(3) -0.002(3)
C13 0.015(3) 0.015(3) 0.033(3) -0.001(2) 0.002(3) 0.000(3)
C14 0.019(3) 0.025(3) 0.027(3) 0.000(3) -0.002(3) 0.002(3)
C15 0.038(4) 0.021(3) 0.024(3) -0.001(3) -0.002(3) -0.002(3)
C16 0.028(4) 0.034(4) 0.028(3) -0.001(3) 0.004(3) 0.002(3)
C131 0.028(4) 0.028(3) 0.029(3) 0.004(3) 0.003(3) 0.005(3)

loop_
_atom_type_symbol
_atom_type_description
_atom_type_scat_dispersion_real
_atom_type_scat_dispersion_imag
_atom_type_scat_source
C C 0.0033 0.0016 'International Tables Vol C Tables 4.2.6.8 and 6.1.1.4'
H H 0.0000 0.0000 'International Tables Vol C Tables 4.2.6.8 and 6.1.1.4'
N N 0.0061 0.0033 'International Tables Vol C Tables 4.2.6.8 and 6.1.1.4'
O O 0.0106 0.0060 'International Tables Vol C Tables 4.2.6.8 and 6.1.1.4'

loop_
_geom_angle_atom_site_label_1
_geom_angle_atom_site_label_2
_geom_angle_atom_site_label_3
_geom_angle_site_symmetry_1
_geom_angle_site_symmetry_3
_geom_angle
_geom_angle_publ_flag
C1 O1 H1 . . 109.4 ?
C2 O2 H2 . . 109.1 ?
O1 C1 C2 . . 118.3(5) ?
O1 C1 C6 . . 123.2(5) ?
C2 C1 C6 . . 118.5(6) ?
O2 C2 C3 . . 117.5(6) ?
O2 C2 C1 . . 121.7(6) ?
C3 C2 C1 . . 120.7(6) ?
C2 C3 C4 . . 119.8(6) ?
C2 C3 H3 . . 120.1 ?
C4 C3 H3 . . 120.1 ?
C5 C4 C3 . . 119.6(6) ?
C5 C4 H4 . . 120.2 ?
C3 C4 H4 . . 120.2 ?
C6 C5 C4 . . 120.5(6) ?
C6 C5 H5 . . 119.8 ?
C4 C5 H5 . . 119.8 ?
C5 C6 C1 . . 120.9(6) ?
C5 C6 H6 . . 119.6 ?
C1 C6 H6 . . 119.6 ?
C11 N1 C13 . . 123.0(6) ?
C11 N1 H31 . . 123.7 ?
C13 N1 H31 . . 110.1 ?
N1 C11 C16 . . 119.3(7) ?
N1 C11 H11 . . 120.4 ?
C16 C11 H11 . . 120.4 ?
N1 C13 C14 . . 118.6(6) ?
N1 C13 C131 . . 113.9(6) ?
C14 C13 C131 . . 127.4(6) ?
C13 C14 C15 . . 119.7(6) ?
C13 C14 H14 . . 120.2 ?
C15 C14 H14 . . 120.2 ?
C16 C15 C14 . . 119.4(6) ?
C16 C15 H15 . . 120.3 ?
C14 C15 H15 . . 120.3 ?
C11 C16 C15 . . 120.0(7) ?
C11 C16 H16 . . 120.0 ?
C15 C16 H16 . . 120.0 ?
O12 C131 O11 . . 128.6(7) ?
O12 C131 C13 . . 115.6(6) ?
O11 C131 C13 . . 115.8(6) ?

loop_
_geom_bond_atom_site_label_1
_geom_bond_atom_site_label_2
_geom_bond_site_symmetry_2
_geom_bond_distance
_geom_bond_publ_flag
O1 C1 . 1.374(8) ?
O1 H1 . 0.8397 ?
O2 C2 . 1.381(7) ?
O2 H2 . 0.8392 ?
C1 C2 . 1.401(9) ?
C1 C6 . 1.404(9) ?
C2 C3 . 1.391(9) ?
C3 C4 . 1.405(9) ?
C3 H3 . 0.9500 ?
C4 C5 . 1.384(10) ?
C4 H4 . 0.9500 ?
C5 C6 . 1.383(9) ?
C5 H5 . 0.9500 ?
C6 H6 . 0.9500 ?
O11 C131 . 1.257(8) ?
O12 C131 . 1.229(9) ?
N1 C11 . 1.342(9) ?
N1 C13 . 1.368(8) ?
N1 H31 . 0.9123 ?
C11 C16 . 1.365(10) ?
C11 H11 . 0.9500 ?
C13 C14 . 1.370(9) ?
C13 C131 . 1.526(9) ?
C14 C15 . 1.396(10) ?
C14 H14 . 0.9500 ?
C15 C16 . 1.389(10) ?
C15 H15 . 0.9500 ?
C16 H16 . 0.9500 ?

loop_
_geom_hbond_atom_site_label_D
_geom_hbond_atom_site_label_H
_geom_hbond_atom_site_label_A
_geom_hbond_site_symmetry_A
_geom_hbond_distance_DH
_geom_hbond_distance_HA
_geom_hbond_distance_DA
_geom_hbond_angle_DHA
O1 H1 O11 1_655 0.84 1.84 2.655(6) 163.2
O2 H2 O12 . 0.84 1.89 2.662(7) 153.1
N1 H31 O12 . 0.91 2.16 2.617(7) 110.0
N1 H31 O1 . 0.91 2.18 2.984(7) 147.2

loop_
_geom_torsion_atom_site_label_1
_geom_torsion_atom_site_label_2
_geom_torsion_atom_site_label_3
_geom_torsion_atom_site_label_4
_geom_torsion_site_symmetry_1
_geom_torsion_site_symmetry_2
_geom_torsion_site_symmetry_3
_geom_torsion_site_symmetry_4
_geom_torsion
_geom_torsion_publ_flag
O1 C1 C2 O2 . . . . -0.7(10) ?
C6 C1 C2 O2 . . . . -178.3(6) ?
O1 C1 C2 C3 . . . . 176.4(6) ?
C6 C1 C2 C3 . . . . -1.2(10) ?
O2 C2 C3 C4 . . . . 178.6(6) ?
C1 C2 C3 C4 . . . . 1.4(10) ?
C2 C3 C4 C5 . . . . -0.8(11) ?
C3 C4 C5 C6 . . . . 0.1(11) ?
C4 C5 C6 C1 . . . . 0.1(11) ?
O1 C1 C6 C5 . . . . -177.0(6) ?
C2 C1 C6 C5 . . . . 0.5(10) ?
C13 N1 C11 C16 . . . . -0.8(10) ?
C11 N1 C13 C14 . . . . -1.3(10) ?
C11 N1 C13 C131 . . . . 177.8(6) ?
N1 C13 C14 C15 . . . . 1.5(9) ?
C131 C13 C14 C15 . . . . -177.4(6) ?
C13 C14 C15 C16 . . . . 0.2(10) ?
N1 C11 C16 C15 . . . . 2.5(11) ?
C14 C15 C16 C11 . . . . -2.3(11) ?
N1 C13 C131 O12 . . . . 5.1(9) ?
C14 C13 C131 O12 . . . . -176.0(7) ?
N1 C13 C131 O11 . . . . -175.2(6) ?
C14 C13 C131 O11 . . . . 3.7(10) ?

loop_
_cod_related_entry_id
_cod_related_entry_database
_cod_related_entry_code
1 ChemSpider 30655927
